data_7020479
loop_
_publ_author_name
'Toma, Luminita Marilena'
'Pas\'an, Jorge'
'Ruiz-P\'erez, Catalina'
'Lloret, Francesc'
'Julve, Miguel'

_publ_section_title
;
 [Fe(III)(dmbpy)(CN)(4)](-): a new building block for designing
 single-chain magnets.
;
_journal_issue 44
_journal_name_full 'Dalton transactions (Cambridge, England : 2003)'
_journal_page_first 13716
_journal_page_last 13726
_journal_paper_doi 10.1039/c2dt31675g
_journal_volume 41
_journal_year 2012
_chemical_formula_sum 'C32 H46 Fe2 N12 Ni O11'
_chemical_formula_weight 945.24
_chemical_name_systematic
;
?
;
_space_group_IT_number 74
_symmetry_cell_setting orthorhombic
_symmetry_space_group_name_Hall '-I 2b 2'
_symmetry_space_group_name_H-M 'I m m a'
_atom_sites_solution_hydrogens geom
_atom_sites_solution_primary direct
_atom_sites_solution_secondary difmap
_audit_creation_method SHELXL-97
_cell_angle_alpha 90.00
_cell_angle_beta 90.00
_cell_angle_gamma 90.00
_cell_formula_units_Z 4
_cell_length_a 26.780(3)
_cell_length_b 12.585(2)
_cell_length_c 14.116(2)
_cell_measurement_reflns_used 1267
_cell_measurement_temperature 150.00(10)
_cell_measurement_theta_max 52.5640
_cell_measurement_theta_min 3.2978
_cell_volume 4757.5(11)
_computing_cell_refinement
;
CrysAlisPro, Agilent Technologies,
Version 1.171.35.21 (release 20-01-2012 CrysAlis171 .NET)
(compiled Jan 23 2012,18:06:46)
;
_computing_data_collection
;
CrysAlisPro, Agilent Technologies,
Version 1.171.35.21 (release 20-01-2012 CrysAlis171 .NET)
(compiled Jan 23 2012,18:06:46)
;
_computing_data_reduction
;
CrysAlisPro, Agilent Technologies,
Version 1.171.35.21 (release 20-01-2012 CrysAlis171 .NET)
(compiled Jan 23 2012,18:06:46)
;
_computing_molecular_graphics CRYSTALMAKER
_computing_publication_material 'PARST97 (Nardelli, 1997)'
_computing_structure_refinement 'SHELXL-97 (Sheldrick, 1997)'
_computing_structure_solution 'SHELXS-97 (Sheldrick, 1997)'
_diffrn_ambient_temperature 150.00(10)
_diffrn_detector_area_resol_mean 10.5953
_diffrn_measured_fraction_theta_full 0.989
_diffrn_measured_fraction_theta_max 0.989
_diffrn_measurement_device_type 'SuperNova, Dual, Cu at zero, Atlas'
_diffrn_measurement_method '\w scans'
_diffrn_radiation_monochromator mirror
_diffrn_radiation_source 'SuperNova (Cu) X-ray Source'
_diffrn_radiation_type 'Cu K\a'
_diffrn_radiation_wavelength 1.5418
_diffrn_reflns_av_R_equivalents 0.0542
_diffrn_reflns_av_sigmaI/netI 0.0669
_diffrn_reflns_limit_h_max 13
_diffrn_reflns_limit_h_min -27
_diffrn_reflns_limit_k_max 12
_diffrn_reflns_limit_k_min -7
_diffrn_reflns_limit_l_max 12
_diffrn_reflns_limit_l_min -14
_diffrn_reflns_number 3388
_diffrn_reflns_theta_full 52.62
_diffrn_reflns_theta_max 52.62
_diffrn_reflns_theta_min 3.30
_exptl_absorpt_coefficient_mu 5.819
_exptl_absorpt_correction_T_max 1.017
_exptl_absorpt_correction_T_min 0.723
_exptl_absorpt_correction_type gaussian
_exptl_absorpt_process_details
;
CrysAlisPro, Agilent Technologies,
Version 1.171.35.21 (release 20-01-2012 CrysAlis171 .NET)
(compiled Jan 23 2012,18:06:46)
Numerical absorption correction based on gaussian integration over
a multifaceted crystal model
;
_exptl_crystal_colour brown
_exptl_crystal_density_diffrn 1.308
_exptl_crystal_density_method 'not measured'
_exptl_crystal_description needle
_exptl_crystal_F_000 1944
_exptl_crystal_size_max 0.2579
_exptl_crystal_size_mid 0.0509
_exptl_crystal_size_min 0.0295
_refine_diff_density_max 1.081
_refine_diff_density_min -0.599
_refine_diff_density_rms 0.140
_refine_ls_extinction_method none
_refine_ls_goodness_of_fit_ref 1.104
_refine_ls_hydrogen_treatment constr
_refine_ls_matrix_type full
_refine_ls_number_parameters 161
_refine_ls_number_reflns 1469
_refine_ls_number_restraints 0
_refine_ls_restrained_S_all 1.104
_refine_ls_R_factor_all 0.1432
_refine_ls_R_factor_gt 0.1059
_refine_ls_shift/su_max 0.001
_refine_ls_shift/su_mean 0.000
_refine_ls_structure_factor_coef Fsqd
_refine_ls_weighting_details 'calc w=1/[\s^2^(Fo^2^)+(0.1408P)^2^+104.5455P] where P=(Fo^2^+2Fc^2^)/3'
_refine_ls_weighting_scheme calc
_refine_ls_wR_factor_gt 0.2786
_refine_ls_wR_factor_ref 0.3068
_reflns_number_gt 1027
_reflns_number_total 1469
_reflns_threshold_expression >2sigma(I)
_cod_data_source_file c2dt31675g.txt
_cod_data_source_block FeNi
_cod_original_cell_volume 4757.6(12)
_cod_original_sg_symbol_H-M Imma
_cod_database_code 7020479

loop_
_symmetry_equiv_pos_as_xyz
'x, y, z'
'-x, -y+1/2, z'
'x, -y, -z'
'-x, y+1/2, -z'
'x+1/2, y+1/2, z+1/2'
'-x+1/2, -y+1, z+1/2'
'x+1/2, -y+1/2, -z+1/2'
'-x+1/2, y+1, -z+1/2'
'-x, -y, -z'
'x, y-1/2, -z'
'-x, y, z'
'x, -y-1/2, z'
'-x+1/2, -y+1/2, -z+1/2'
'x+1/2, y, -z+1/2'
'-x+1/2, y+1/2, z+1/2'
'x+1/2, -y, z+1/2'

loop_
_atom_site_label
_atom_site_type_symbol
_atom_site_fract_x
_atom_site_fract_y
_atom_site_fract_z
_atom_site_U_iso_or_equiv
_atom_site_adp_type
_atom_site_occupancy
_atom_site_symmetry_multiplicity
_atom_site_calc_flag
_atom_site_refinement_flags
C1 C 0.4113(5) 0.1526(12) 0.4332(9) 0.051(4) Uani 1 1 d .
C2 C 0.3424(6) 0.2500 0.5470(16) 0.039(5) Uani 1 2 d S
C3 C 0.3816(7) 0.2500 0.2735(18) 0.067(6) Uani 1 2 d S
C4 C 0.3092(5) 0.0412(11) 0.3827(9) 0.050(4) Uani 1 1 d .
H4 H 0.3407 0.0105 0.3844 0.060 Uiso 1 1 calc R
C5 C 0.2683(5) -0.0230(11) 0.3747(10) 0.058(4) Uani 1 1 d .
H5 H 0.2720 -0.0965 0.3732 0.070 Uiso 1 1 calc R
C6 C 0.2205(4) 0.0226(12) 0.3689(10) 0.053(4) Uani 1 1 d .
C7 C 0.2170(4) 0.1305(12) 0.3742(9) 0.049(4) Uani 1 1 d .
H7 H 0.1857 0.1626 0.3727 0.059 Uiso 1 1 calc R
C8 C 0.2587(4) 0.1918(10) 0.3817(8) 0.042(3) Uani 1 1 d .
C9 C 0.1745(5) -0.0487(12) 0.3626(12) 0.079(5) Uani 1 1 d .
H9A H 0.1848 -0.1217 0.3596 0.118 Uiso 1 1 calc R
H9B H 0.1558 -0.0311 0.3068 0.118 Uiso 1 1 calc R
H9C H 0.1540 -0.0380 0.4176 0.118 Uiso 1 1 calc R
Fe1 Fe 0.36016(9) 0.2500 0.40876(19) 0.0421(10) Uani 1 2 d S
N1 N 0.4449(4) 0.0956(10) 0.4499(8) 0.053(3) Uani 1 1 d .
N2 N 0.3343(6) 0.2500 0.6220(12) 0.078(7) Uani 1 2 d S
N3 N 0.3952(6) 0.2500 0.1986(13) 0.082(7) Uani 1 2 d S
N4 N 0.3051(3) 0.1478(9) 0.3881(6) 0.042(3) Uani 1 1 d .
Ni1 Ni 0.5000 0.0000 0.5000 0.0440(13) Uani 1 4 d S
O1W O 0.5000 0.0845(11) 0.6282(8) 0.056(4) Uani 1 2 d S
O2W O 0.4368(6) 0.2500 0.6896(12) 0.098(5) Uani 1 2 d S
O3W O 0.4512(7) 0.2944(18) 0.8839(14) 0.094(10) Uani 0.50 1 d P
O4W O 0.4034(7) 0.3270(18) 0.0188(13) 0.083(7) Uani 0.50 1 d P
O5W O 0.4640(10) 0.510(2) 0.9272(18) 0.111(9) Uani 0.50 1 d P
O6W O 0.5000 0.574(3) 0.774(2) 0.17(2) Uani 0.50 2 d SP

loop_
_atom_site_aniso_label
_atom_site_aniso_U_11
_atom_site_aniso_U_22
_atom_site_aniso_U_33
_atom_site_aniso_U_23
_atom_site_aniso_U_13
_atom_site_aniso_U_12
C1 0.035(8) 0.068(10) 0.049(8) -0.004(8) -0.010(6) -0.009(8)
C2 0.022(9) 0.027(10) 0.069(14) 0.000 -0.012(9) 0.000
C3 0.035(11) 0.089(17) 0.079(17) 0.000 -0.005(12) 0.000
C4 0.039(7) 0.051(9) 0.060(9) -0.009(8) -0.011(6) -0.009(7)
C5 0.067(9) 0.039(9) 0.069(10) 0.001(8) -0.029(8) 0.000(7)
C6 0.037(7) 0.056(10) 0.064(9) 0.010(9) -0.011(7) -0.009(7)
C7 0.023(7) 0.072(11) 0.053(8) 0.008(8) -0.004(6) 0.000(7)
C8 0.019(6) 0.068(8) 0.038(7) 0.009(6) -0.003(5) -0.002(6)
C9 0.054(9) 0.070(11) 0.113(13) 0.001(11) -0.031(9) -0.021(8)
Fe1 0.0231(15) 0.062(2) 0.0416(17) 0.000 -0.0027(12) 0.000
N1 0.038(6) 0.071(8) 0.052(7) -0.004(7) -0.009(5) -0.006(6)
N2 0.053(11) 0.15(2) 0.027(9) 0.000 0.001(8) 0.000
N3 0.042(10) 0.16(2) 0.043(11) 0.000 0.003(9) 0.000
N4 0.034(6) 0.057(8) 0.037(6) -0.002(6) -0.006(5) -0.009(5)
Ni1 0.022(2) 0.064(3) 0.046(3) 0.006(2) 0.000 0.000
O1W 0.046(7) 0.074(9) 0.048(7) 0.002(8) 0.000 0.000
O2W 0.076(10) 0.133(15) 0.084(12) 0.000 -0.011(9) 0.000
O3W 0.067(12) 0.15(3) 0.066(12) 0.023(13) -0.010(9) -0.043(13)
O4W 0.070(12) 0.114(17) 0.065(13) 0.015(13) 0.009(10) 0.055(13)
O5W 0.103(17) 0.11(2) 0.116(19) 0.002(18) -0.015(15) -0.035(17)
O6W 0.37(7) 0.12(3) 0.026(17) -0.04(2) 0.000 0.000

loop_
_atom_type_symbol
_atom_type_description
_atom_type_scat_dispersion_real
_atom_type_scat_dispersion_imag
_atom_type_scat_source
C C 0.0181 0.0091 'International Tables Vol C Tables 4.2.6.8 and 6.1.1.4'
H H 0.0000 0.0000 'International Tables Vol C Tables 4.2.6.8 and 6.1.1.4'
Fe Fe -1.1336 3.1974 'International Tables Vol C Tables 4.2.6.8 and 6.1.1.4'
N N 0.0311 0.0180 'International Tables Vol C Tables 4.2.6.8 and 6.1.1.4'
Ni Ni -3.0029 0.5091 'International Tables Vol C Tables 4.2.6.8 and 6.1.1.4'
O O 0.0492 0.0322 'International Tables Vol C Tables 4.2.6.8 and 6.1.1.4'

loop_
_geom_angle_atom_site_label_1
_geom_angle_atom_site_label_2
_geom_angle_atom_site_label_3
_geom_angle
_geom_angle_site_symmetry_1
_geom_angle_site_symmetry_3
N1 C1 Fe1 176.6(12) . .
N2 C2 Fe1 177.8(16) . .
N3 C3 Fe1 177.8(19) . .
N4 C4 C5 122.0(12) . .
C4 C5 C6 119.6(12) . .
C7 C6 C5 117.9(11) . .
C7 C6 C9 122.2(12) . .
C5 C6 C9 119.9(12) . .
C6 C7 C8 120.8(12) . .
C7 C8 N4 121.5(12) . .
C7 C8 C8 124.5(8) . 12_565
N4 C8 C8 114.0(7) . 12_565
C1 Fe1 C1 82.0(8) 12_565 .
C1 Fe1 N4 177.7(5) 12_565 .
C1 Fe1 N4 98.4(5) . .
C1 Fe1 N4 98.4(5) 12_565 12_565
C1 Fe1 N4 177.7(5) . 12_565
N4 Fe1 N4 81.1(6) . 12_565
C1 Fe1 C3 88.0(6) 12_565 .
C1 Fe1 C3 88.0(6) . .
N4 Fe1 C3 94.2(5) . .
N4 Fe1 C3 94.2(5) 12_565 .
C1 Fe1 C2 89.7(5) 12_565 .
C1 Fe1 C2 89.7(5) . .
N4 Fe1 C2 88.1(4) . .
N4 Fe1 C2 88.1(4) 12_565 .
C3 Fe1 C2 176.9(7) . .
C1 N1 Ni1 171.2(11) . .
C4 N4 C8 118.3(10) . .
C4 N4 Fe1 126.6(8) . .
C8 N4 Fe1 115.1(9) . .
N1 Ni1 N1 180.0(7) 11_655 3_556
N1 Ni1 N1 93.2(6) 11_655 .
N1 Ni1 N1 86.8(6) 3_556 .
N1 Ni1 N1 86.8(6) 11_655 9_656
N1 Ni1 N1 93.2(6) 3_556 9_656
N1 Ni1 N1 180.0(6) . 9_656
N1 Ni1 O1W 90.0(4) 11_655 .
N1 Ni1 O1W 90.0(4) 3_556 .
N1 Ni1 O1W 90.0(4) . .
N1 Ni1 O1W 90.0(4) 9_656 .
N1 Ni1 O1W 90.0(4) 11_655 9_656
N1 Ni1 O1W 90.0(4) 3_556 9_656
N1 Ni1 O1W 90.0(4) . 9_656
N1 Ni1 O1W 90.0(4) 9_656 9_656
O1W Ni1 O1W 180.000(1) . 9_656

loop_
_geom_bond_atom_site_label_1
_geom_bond_atom_site_label_2
_geom_bond_distance
_geom_bond_site_symmetry_2
C1 N1 1.175(16) .
C1 Fe1 1.870(16) .
C2 N2 1.08(2) .
C2 Fe1 2.01(2) .
C3 N3 1.12(2) .
C3 Fe1 1.99(3) .
C4 N4 1.348(16) .
C4 C5 1.366(18) .
C5 C6 1.404(18) .
C6 C7 1.363(18) .
C6 C9 1.526(18) .
C7 C8 1.362(17) .
C8 N4 1.364(14) .
C8 C8 1.46(3) 12_565
Fe1 C1 1.870(16) 12_565
Fe1 N4 1.978(10) .
Fe1 N4 1.978(10) 12_565
N1 Ni1 2.031(12) .
Ni1 N1 2.031(12) 11_655
Ni1 N1 2.031(12) 3_556
Ni1 N1 2.031(12) 9_656
Ni1 O1W 2.099(12) .
Ni1 O1W 2.099(12) 9_656
O3W O3W 1.12(5) 12_565
